data_7033693
loop_
_publ_author_name
'Cordrey, Keith J.'
'Stanczyk, Magda'
'Dixon, Charlotte A. L.'
'Knight, Kevin S.'
'Gardner, Jonathan'
'Morrison, Finlay D.'
'Lightfoot, Philip'

_publ_section_title
;
 Structural and dielectric studies of the phase behaviour of the
 topological ferroelectric La1-xNdxTaO4.
;
_journal_issue 23
_journal_name_full 'Dalton transactions (Cambridge, England : 2003)'
_journal_page_first 10673
_journal_page_last 10680
_journal_paper_doi 10.1039/c4dt03721a
_journal_volume 44
_journal_year 2015
_chemical_formula_sum 'La O4 Ta'
_chemical_formula_weight 383.85
_chemical_name_systematic ' ?'
_space_group_IT_number 14
_symmetry_cell_setting monoclinic
_symmetry_space_group_name_Hall '-P 2ybc'
_symmetry_space_group_name_H-M 'P 1 21/c 1'
_audit_creation_date 2014-11-25T15:52
_audit_creation_method 'from EXP file using GSAS2CIF'
_audit_update_record ' 2014-11-25T15:52  Initial CIF as created by GSAS2CIF'
_cell_angle_alpha 90.0
_cell_angle_beta 101.4586(14)
_cell_angle_gamma 90.0
_cell_formula_units_Z 4
_cell_length_a 7.63455(13)
_cell_length_b 5.57528(9)
_cell_length_c 7.81819(10)
_cell_volume 326.147(9)
_computing_structure_refinement GSAS
_pd_block_id 2014-11-25T15:52|100C_phase1|phil||
_pd_phase_name 'from C:/GSAS/gsas/Neutron/10Nd/100C/LaTaO4 mono.cif'
_refine_ls_goodness_of_fit_all 1.61
_refine_ls_matrix_type full
_refine_ls_number_parameters 45
_refine_ls_number_restraints 0
_refine_ls_shift/su_max 0.05
_refine_ls_shift/su_mean 0.01
_cod_data_source_file c4dt03721a2.cif
_cod_data_source_block 100C_phase_1
_cod_depositor_comments
;
The following automatic conversions were performed:

'_geom_bond_publ_flag' value 'N' changed to 'n' according to
/usr/data/users/saulius/crontab/automatic-downloads/rss-feeds/RSC/lib/dictionaries/cif_core.dic
dictionary named 'cif_core.dic' version 2.4.2 from 2011-04-26 (41
time).

'_geom_angle_publ_flag' value 'N' changed to 'n' according to
/usr/data/users/saulius/crontab/automatic-downloads/rss-feeds/RSC/lib/dictionaries/cif_core.dic
dictionary named 'cif_core.dic' version 2.4.2 from 2011-04-26 (51
time).

Automatic conversion script
Id: cif_fix_values 2935 2014-11-11 08:27:57Z andrius 

 Adding full bibliography for 7033691--7033694.cif.
;
_cod_original_cell_volume 326.147(8)
_cod_original_sg_symbol_H-M 'P 21/c'
_cod_database_code 7033693

loop_
_symmetry_equiv_pos_site_id
_symmetry_equiv_pos_as_xyz
1 +x,+y,+z
2 -x,+y+1/2,-z+1/2
-1 -x,-y,-z
-2 +x,-y+1/2,+z+1/2

loop_
_atom_site_type_symbol
_atom_site_label
_atom_site_fract_x
_atom_site_fract_y
_atom_site_fract_z
_atom_site_occupancy
_atom_site_thermal_displace_type
_atom_site_U_iso_or_equiv
_atom_site_symmetry_multiplicity
La La1 0.34304(27) 0.7745(4) 0.09650(27) 1.0 Uiso 0.0040(5) 4
Ta Ta1 0.16870(28) 0.2653(5) 0.30050(28) 1.0 Uiso 0.0023(5) 4
O- O1 0.1669(4) 0.1655(4) 0.0512(4) 1.0 Uiso 0.0048(8) 4
O- O2 0.0538(4) 0.5861(5) 0.2125(4) 1.0 Uiso 0.0037(7) 4
O- O3 0.38065(35) 0.4793(5) 0.3341(4) 1.0 Uiso 0.0015(8) 4
O- O4 0.3342(4) 0.0103(5) 0.36256(35) 1.0 Uiso 0.0052(8) 4

loop_
_atom_type_symbol
_atom_type_number_in_cell
La 4.0
Ta 4.0
O- 16.0

loop_
_geom_angle_atom_site_label_1
_geom_angle_atom_site_label_2
_geom_angle_atom_site_label_3
_geom_angle
_geom_angle_site_symmetry_1
_geom_angle_site_symmetry_3
_geom_angle_publ_flag
O1 La1 O2 86.36(11) 1_565 1_555 n
O1 La1 O3 131.10(11) 1_565 1_555 n
O1 La1 O3 92.33(12) 1_565 2_655 n
O1 La1 O3 64.24(10) 1_565 -2_575 n
O1 La1 O4 63.91(10) 1_565 1_565 n
O1 La1 O4 121.53(13) 1_565 -2_565 n
O2 La1 O3 58.44(10) 1_555 1_555 n
O2 La1 O3 147.66(12) 1_555 2_655 n
O2 La1 O3 134.46(12) 1_555 -2_575 n
O2 La1 O4 76.60(11) 1_555 1_565 n
O2 La1 O4 95.45(10) 1_555 -2_565 n
O3 La1 O3 100.67(9) 1_555 2_655 n
O3 La1 O3 164.03(14) 1_555 -2_575 n
O3 La1 O4 74.85(10) 1_555 1_565 n
O3 La1 O4 96.55(10) 1_555 -2_565 n
O3 La1 O3 71.60(12) 2_655 -2_575 n
O3 La1 O4 73.89(13) 2_655 1_565 n
O3 La1 O4 112.40(12) 2_655 -2_565 n
O3 La1 O4 114.82(11) -2_575 1_565 n
O3 La1 O4 74.52(12) -2_575 -2_565 n
O4 La1 O4 170.45(12) 1_565 -2_565 n
O1 Ta1 O1 175.11(18) 1_555 -2_566 n
O1 Ta1 O2 89.76(14) 1_555 1_555 n
O1 Ta1 O2 88.27(15) 1_555 2_545 n
O1 Ta1 O3 98.17(15) 1_555 1_555 n
O1 Ta1 O4 85.26(14) 1_555 1_555 n
O1 Ta1 O2 94.30(16) -2_566 1_555 n
O1 Ta1 O2 88.53(15) -2_566 2_545 n
O1 Ta1 O3 85.33(16) -2_566 1_555 n
O1 Ta1 O4 91.59(15) -2_566 1_555 n
O2 Ta1 O2 96.84(11) 1_555 2_545 n
O2 Ta1 O3 78.64(17) 1_555 1_555 n
O2 Ta1 O4 163.16(18) 1_555 1_555 n
O2 Ta1 O3 172.05(19) 2_545 1_555 n
O2 Ta1 O4 99.07(18) 2_545 1_555 n
O3 Ta1 O4 86.15(14) 1_555 1_555 n
La1 O1 Ta1 101.46(15) 1_545 1_555 n
La1 O1 Ta1 101.24(14) 1_545 -2_565 n
Ta1 O1 Ta1 152.92(14) 1_555 -2_565 n
La1 O2 Ta1 97.22(14) 1_555 1_555 n
La1 O2 Ta1 122.18(15) 1_555 2_555 n
Ta1 O2 Ta1 140.56(17) 1_555 2_555 n
La1 O3 La1 117.52(12) 1_555 2_645 n
La1 O3 La1 103.57(10) 1_555 -2_565 n
La1 O3 Ta1 109.44(15) 1_555 1_555 n
La1 O3 La1 108.40(12) 2_645 -2_565 n
La1 O3 Ta1 113.98(16) 2_645 1_555 n
La1 O3 Ta1 102.27(13) -2_576 1_555 n
La1 O4 La1 106.64(11) 1_545 -2_555 n
La1 O4 Ta1 108.12(14) 1_545 1_555 n
La1 O4 Ta1 127.09(15) -2_566 1_555 n

loop_
_geom_bond_atom_site_label_1
_geom_bond_atom_site_label_2
_geom_bond_distance
_geom_bond_site_symmetry_2
_geom_bond_publ_flag
La1 La1 4.1219(29) 2_645 n
La1 La1 4.1219(29) 2_655 n
La1 La1 3.973(4) -1_675 n
La1 La1 3.91860(28) -2_564 n
La1 La1 3.91860(28) -2_565 n
La1 Ta1 3.6356(35) 1_555 n
La1 Ta1 3.556(4) 1_565 n
La1 Ta1 3.6543(33) 2_655 n
La1 Ta1 3.5338(31) -2_564 n
La1 O1 2.5493(33) 1_565 n
La1 O2 2.7561(33) 1_555 n
La1 O3 2.455(4) 1_555 n
La1 O3 2.3652(34) 2_655 n
La1 O3 2.5316(33) -2_564 n
La1 O4 2.473(4) 1_565 n
La1 O4 2.8338(34) 2_655 n
La1 O4 2.413(4) -2_554 n
Ta1 La1 3.556(4) 1_545 n
Ta1 La1 3.6356(35) 1_555 n
Ta1 La1 3.6543(33) 2_645 n
Ta1 La1 3.5338(31) -2_565 n
Ta1 O1 2.024(4) 1_555 n
Ta1 O1 2.000(4) -2_555 n
Ta1 O2 2.050(4) 1_555 n
Ta1 O2 1.956(4) 2_545 n
Ta1 O3 1.986(4) 1_555 n
Ta1 O4 1.900(4) 1_555 n
O1 La1 2.5493(33) 1_545 n
O1 Ta1 2.024(4) 1_555 n
O1 Ta1 2.000(4) -2_554 n
O2 La1 2.7561(33) 1_555 n
O2 Ta1 2.050(4) 1_555 n
O2 Ta1 1.956(4) 2_555 n
O3 La1 2.455(4) 1_555 n
O3 La1 2.3652(34) 2_645 n
O3 La1 2.5316(33) -2_565 n
O3 Ta1 1.986(4) 1_555 n
O4 La1 2.473(4) 1_545 n
O4 La1 2.8338(34) 2_645 n
O4 La1 2.413(4) -2_555 n
O4 Ta1 1.900(4) 1_555 n
